data_7200343
loop_
_publ_author_name
'Samai, Suman'
'Biradha, Kumar'

_publ_section_title
;
 Halogen&#x22EF;halogen interactions in assembling \b-sheets into 2D
 layers in the bis-(4-halo-phenylamido)alkanes and their co-crystals via
 inter-halogen interactions
;
_journal_coden_ASTM CRECF4
_journal_issue 3
_journal_name_full CrystEngComm
_journal_page_first 482
_journal_page_last 492
_journal_paper_doi 10.1039/b813263a
_journal_volume 11
_journal_year 2009
_chemical_formula_sum 'C16 H14 Cl2 N2 O2'
_chemical_formula_weight 337.19
_space_group_IT_number 14
_symmetry_cell_setting monoclinic
_symmetry_space_group_name_Hall '-P 2ybc'
_symmetry_space_group_name_H-M 'P 1 21/c 1'
_atom_sites_solution_hydrogens geom
_atom_sites_solution_primary direct
_atom_sites_solution_secondary difmap
_audit_creation_method SHELXL-97
_cell_angle_alpha 90.00
_cell_angle_beta 92.498(2)
_cell_angle_gamma 90.00
_cell_formula_units_Z 2
_cell_length_a 8.4189(6)
_cell_length_b 9.4168(6)
_cell_length_c 9.7128(7)
_cell_measurement_reflns_used 1658
_cell_measurement_temperature 296(2)
_cell_measurement_theta_max 26.99
_cell_measurement_theta_min 2.42
_cell_volume 769.29(9)
_computing_structure_refinement 'SHELXL-97 (Sheldrick, 1997)'
_computing_structure_solution 'SHELXS-97 (Sheldrick, 1990)'
_diffrn_ambient_temperature 296(2)
_diffrn_measured_fraction_theta_full 0.989
_diffrn_measured_fraction_theta_max 0.989
_diffrn_measurement_device_type 'CCD APEX 2 Bruker'
_diffrn_measurement_method hemisphere
_diffrn_radiation_monochromator graphite
_diffrn_radiation_source 'fine-focus sealed tube'
_diffrn_radiation_type MoK\a
_diffrn_radiation_wavelength 0.71073
_diffrn_reflns_av_R_equivalents 0.0269
_diffrn_reflns_av_sigmaI/netI 0.0157
_diffrn_reflns_limit_h_max 10
_diffrn_reflns_limit_h_min -10
_diffrn_reflns_limit_k_max 12
_diffrn_reflns_limit_k_min -11
_diffrn_reflns_limit_l_max 12
_diffrn_reflns_limit_l_min -10
_diffrn_reflns_number 9829
_diffrn_reflns_theta_full 26.99
_diffrn_reflns_theta_max 26.99
_diffrn_reflns_theta_min 2.42
_exptl_absorpt_coefficient_mu 0.430
_exptl_absorpt_correction_T_max 0.956
_exptl_absorpt_correction_T_min 0.936
_exptl_absorpt_correction_type multi-scan
_exptl_absorpt_process_details SADABS
_exptl_crystal_colour colorless
_exptl_crystal_density_diffrn 1.456
_exptl_crystal_density_meas ?
_exptl_crystal_density_method .
_exptl_crystal_description Needle
_exptl_crystal_F_000 348
_exptl_crystal_size_max 0.16
_exptl_crystal_size_mid 0.13
_exptl_crystal_size_min 0.11
_refine_diff_density_max 0.294
_refine_diff_density_min -0.217
_refine_diff_density_rms 0.056
_refine_ls_extinction_coef 0.066(16)
_refine_ls_extinction_expression Fc^*^=kFc[1+0.001xFc^2^\l^3^/sin(2\q)]^-1/4^
_refine_ls_extinction_method SHELXL
_refine_ls_goodness_of_fit_ref 1.485
_refine_ls_hydrogen_treatment constr
_refine_ls_matrix_type full
_refine_ls_number_parameters 101
_refine_ls_number_reflns 1658
_refine_ls_number_restraints 0
_refine_ls_restrained_S_all 1.485
_refine_ls_R_factor_all 0.0417
_refine_ls_R_factor_gt 0.0389
_refine_ls_shift/su_max 0.011
_refine_ls_shift/su_mean 0.001
_refine_ls_structure_factor_coef Fsqd
_refine_ls_weighting_details 'calc w=1/[\s^2^(Fo^2^)+(0.1000P)^2^+0.0000P] where P=(Fo^2^+2Fc^2^)/3'
_refine_ls_weighting_scheme calc
_refine_ls_wR_factor_gt 0.1606
_refine_ls_wR_factor_ref 0.1643
_reflns_number_gt 1514
_reflns_number_total 1658
_reflns_threshold_expression >2sigma(I)
_cod_data_source_file B813263A.txt
_cod_data_source_block 2Cl
_cod_depositor_comments
;
The following automatic conversions were performed:
'_symmetry_cell_setting' value 'Monoclinic' changed to 'monoclinic'
according to '/home/saulius/struct/CIF-dictionaries/cif_core.dic'
dictionary named 'cif_core.dic' version 2.4.1 from
2010-06-29.

'_refine_ls_hydrogen_treatment' value 'Constr' changed to
'constr' according to '/home/saulius/struct/CIF-dictionaries/cif_core.dic'
dictionary named 'cif_core.dic' version 2.4.1 from 2010-06-29.

Automatic conversion script
Id: cif_fix_enum 1527 2010-12-29 10:47:43Z saulius 

 Replaced the incorrect bibliographical reference to the original
 publication with a proper one.

 Antanas Vaitkus,
 2019-09-18
;
_cod_original_sg_symbol_H-M P2(1)/c
_cod_database_code 7200343

loop_
_symmetry_equiv_pos_as_xyz
'x, y, z'
'-x, y+1/2, -z+1/2'
'-x, -y, -z'
'x, -y-1/2, z-1/2'

loop_
_atom_site_label
_atom_site_type_symbol
_atom_site_fract_x
_atom_site_fract_y
_atom_site_fract_z
_atom_site_U_iso_or_equiv
_atom_site_adp_type
_atom_site_occupancy
_atom_site_symmetry_multiplicity
_atom_site_calc_flag
_atom_site_refinement_flags
_atom_site_disorder_assembly
_atom_site_disorder_group
Cl1 Cl 0.94019(5) 0.15775(5) 0.41447(5) 0.0620(3) Uani 1 1 d . . .
N11 N 0.64819(13) 0.70904(13) 0.54699(11) 0.0335(4) Uani 1 1 d . . .
H11 H 0.6385 0.7201 0.6341 0.040 Uiso 1 1 calc R . .
C11 C 0.71401(14) 0.57884(14) 0.50570(13) 0.0305(4) Uani 1 1 d . . .
C12 C 0.69423(17) 0.46249(17) 0.59121(14) 0.0379(4) Uani 1 1 d . . .
H12 H 0.6344 0.4720 0.6689 0.045 Uiso 1 1 calc R . .
C13 C 0.76195(18) 0.33321(17) 0.56260(17) 0.0414(4) Uani 1 1 d . . .
H13 H 0.7487 0.2558 0.6205 0.050 Uiso 1 1 calc R . .
C14 C 0.85006(16) 0.32061(17) 0.44614(16) 0.0385(4) Uani 1 1 d . . .
C15 C 0.87036(17) 0.43334(17) 0.35950(15) 0.0400(4) Uani 1 1 d . . .
H15 H 0.9293 0.4224 0.2814 0.048 Uiso 1 1 calc R . .
C16 C 0.80287(17) 0.56386(17) 0.38846(14) 0.0362(4) Uani 1 1 d . . .
H16 H 0.8167 0.6408 0.3302 0.043 Uiso 1 1 calc R . .
O21 O 0.60447(16) 0.81761(13) 0.34081(11) 0.0506(4) Uani 1 1 d . . .
C21 C 0.59865(16) 0.81822(16) 0.46617(13) 0.0334(4) Uani 1 1 d . . .
C22 C 0.5316(2) 0.94103(17) 0.54540(14) 0.0433(4) Uani 1 1 d . . .
H22A H 0.4466 0.9062 0.6006 0.052 Uiso 1 1 calc . . .
H22B H 0.6143 0.9786 0.6078 0.052 Uiso 1 1 calc . . .

loop_
_atom_site_aniso_label
_atom_site_aniso_U_11
_atom_site_aniso_U_22
_atom_site_aniso_U_33
_atom_site_aniso_U_23
_atom_site_aniso_U_13
_atom_site_aniso_U_12
Cl1 0.0741(4) 0.0411(4) 0.0711(5) -0.00947(19) 0.0076(3) 0.02214(19)
N11 0.0479(6) 0.0313(7) 0.0219(6) 0.0008(4) 0.0066(4) 0.0071(5)
C11 0.0342(6) 0.0303(8) 0.0270(7) -0.0006(5) 0.0017(5) 0.0023(5)
C12 0.0469(7) 0.0365(8) 0.0310(7) 0.0044(6) 0.0108(5) 0.0039(6)
C13 0.0519(8) 0.0318(9) 0.0408(9) 0.0036(6) 0.0041(6) 0.0026(6)
C14 0.0394(7) 0.0329(8) 0.0431(9) -0.0069(6) -0.0009(6) 0.0058(5)
C15 0.0415(7) 0.0443(9) 0.0348(8) -0.0057(6) 0.0085(5) 0.0053(6)
C16 0.0432(7) 0.0356(8) 0.0303(7) 0.0042(5) 0.0086(5) 0.0034(5)
O21 0.0896(9) 0.0397(7) 0.0236(6) 0.0044(4) 0.0133(5) 0.0188(6)
C21 0.0474(8) 0.0295(7) 0.0237(7) 0.0012(5) 0.0051(5) 0.0030(5)
C22 0.0682(10) 0.0353(8) 0.0269(8) -0.0005(6) 0.0070(6) 0.0137(7)

loop_
_atom_type_symbol
_atom_type_description
_atom_type_scat_dispersion_real
_atom_type_scat_dispersion_imag
_atom_type_scat_source
C C 0.0033 0.0016 'International Tables Vol C Tables 4.2.6.8 and 6.1.1.4'
H H 0.0000 0.0000 'International Tables Vol C Tables 4.2.6.8 and 6.1.1.4'
N N 0.0061 0.0033 'International Tables Vol C Tables 4.2.6.8 and 6.1.1.4'
O O 0.0106 0.0060 'International Tables Vol C Tables 4.2.6.8 and 6.1.1.4'
Cl Cl 0.1484 0.1585 'International Tables Vol C Tables 4.2.6.8 and 6.1.1.4'

loop_
_geom_angle_atom_site_label_1
_geom_angle_atom_site_label_2
_geom_angle_atom_site_label_3
_geom_angle
_geom_angle_site_symmetry_1
_geom_angle_site_symmetry_3
_geom_angle_publ_flag
C21 N11 C11 127.76(12) . . ?
C12 C11 C16 119.35(13) . . ?
C12 C11 N11 117.17(12) . . ?
C16 C11 N11 123.41(12) . . ?
C13 C12 C11 120.99(13) . . ?
C12 C13 C14 118.79(14) . . ?
C15 C14 C13 121.40(14) . . ?
C15 C14 Cl1 120.40(12) . . ?
C13 C14 Cl1 118.17(12) . . ?
C14 C15 C16 119.90(13) . . ?
C15 C16 C11 119.56(13) . . ?
O21 C21 N11 123.52(13) . . ?
O21 C21 C22 122.91(13) . . ?
N11 C21 C22 113.56(11) . . ?
C22 C22 C21 113.42(15) 3_676 . ?

loop_
_geom_bond_atom_site_label_1
_geom_bond_atom_site_label_2
_geom_bond_distance
_geom_bond_site_symmetry_2
_geom_bond_publ_flag
Cl1 C14 1.7444(15) . ?
N11 C21 1.3486(18) . ?
N11 C11 1.4108(17) . ?
C11 C12 1.3893(19) . ?
C11 C16 1.3966(19) . ?
C12 C13 1.378(2) . ?
C13 C14 1.385(2) . ?
C14 C15 1.370(2) . ?
C15 C16 1.388(2) . ?
O21 C21 1.2208(17) . ?
C21 C22 1.512(2) . ?
C22 C22 1.501(3) 3_676 ?
